data_7103943
loop_
_publ_author_name
'Nagashima, Hideo'
'Gondo, Mitsuru'
'Masuda, Satoshi'
'Kondo, Hideo'
'Yamaguchi, Yoshitaka'
'Matsubara, Kouki'

_publ_section_title
;
 Organoruthenium(II) and (III) amidinates, (\h5-C5Me5)Ru(\h-amidinate)
 and (\h5-C5Me5)RuCl(\h-amidinate), as unique redox catalysts for the
 intramolecular Kharasch reactions: Facile access to a pyrrolizidine
 alkaloid skeleton under mild conditions
;
_journal_coden_ASTM CHCOFS
_journal_issue 3
_journal_name_full
;
 Chemical Communications (Cambridge, United Kingdom)
;
_journal_page_first 442
_journal_page_last 443
_journal_paper_doi 10.1039/b209369c
_journal_year 2003
_chemical_formula_sum 'C18 H32 Cl N2 Ru'
_chemical_formula_weight 412.98
_space_group_IT_number 14
_symmetry_cell_setting monoclinic
_symmetry_space_group_name_Hall '-P 2yn'
_symmetry_space_group_name_H-M 'P 1 21/n 1'
_atom_sites_solution_hydrogens geom
_atom_sites_solution_primary direct
_atom_sites_solution_secondary difmap
_audit_creation_method SHELXL-97
_cell_angle_alpha 90.00
_cell_angle_beta 90.473(14)
_cell_angle_gamma 90.00
_cell_formula_units_Z 4
_cell_length_a 13.149(2)
_cell_length_b 9.255(3)
_cell_length_c 16.412(3)
_cell_measurement_reflns_used 25
_cell_measurement_temperature 293(2)
_cell_measurement_theta_max 14.85
_cell_measurement_theta_min 14.66
_cell_volume 1997.2(8)
_computing_cell_refinement 'MSC/AFC Diffractometer Control'
_computing_data_collection 'MSC/AFC Diffractometer Control'
_computing_data_reduction
;
teXsan for Windows version 1.06 (MSC, 1997-1999)
;
_computing_molecular_graphics 'ORTEP III (Farrujia, 1998)'
_computing_publication_material 'SHELXL-97/2 (Sheldrick,1997)'
_computing_structure_refinement 'SHELXL-97 (Sheldrick, 1997)'
_computing_structure_solution
;
SIR97 (Altomare, et. al. 1997)
;
_diffrn_ambient_temperature 293(2)
_diffrn_measured_fraction_theta_full 0.000
_diffrn_measured_fraction_theta_max 0.999
_diffrn_measurement_device 'Rigaku AFC7R'
_diffrn_measurement_method \w-2\q
_diffrn_radiation_detector 'scintillation counter'
_diffrn_radiation_monochromator graphite
_diffrn_radiation_source 'Rigaku rotating anode'
_diffrn_radiation_type MoK\a
_diffrn_radiation_wavelength 0.71069
_diffrn_reflns_av_R_equivalents 0.0509
_diffrn_reflns_av_sigmaI/netI 0.1137
_diffrn_reflns_limit_h_max 17
_diffrn_reflns_limit_h_min -17
_diffrn_reflns_limit_k_max 12
_diffrn_reflns_limit_k_min 0
_diffrn_reflns_limit_l_max 0
_diffrn_reflns_limit_l_min -21
_diffrn_reflns_number 4728
_diffrn_reflns_theta_full 0.50
_diffrn_reflns_theta_max 27.50
_diffrn_reflns_theta_min 2.53
_diffrn_standards_decay_% 5.619
_diffrn_standards_interval_count 150
_diffrn_standards_number 3
_exptl_absorpt_coefficient_mu 0.918
_exptl_absorpt_correction_T_max 1.000
_exptl_absorpt_correction_T_min 0.930
_exptl_absorpt_correction_type psi-scan
_exptl_crystal_colour orange
_exptl_crystal_density_diffrn 1.373
_exptl_crystal_density_method 'not measured'
_exptl_crystal_description prismatic
_exptl_crystal_F_000 860
_exptl_crystal_size_max 0.300
_exptl_crystal_size_mid 0.230
_exptl_crystal_size_min 0.100
_refine_diff_density_max 0.630
_refine_diff_density_min -0.626
_refine_diff_density_rms 0.101
_refine_ls_extinction_method none
_refine_ls_goodness_of_fit_ref 0.970
_refine_ls_hydrogen_treatment mixed
_refine_ls_matrix_type full
_refine_ls_number_parameters 199
_refine_ls_number_reflns 4573
_refine_ls_number_restraints 0
_refine_ls_restrained_S_all 0.970
_refine_ls_R_factor_all 0.1410
_refine_ls_R_factor_gt 0.0399
_refine_ls_shift/su_max 0.001
_refine_ls_shift/su_mean 0.000
_refine_ls_structure_factor_coef Fsqd
_refine_ls_weighting_details 'calc w==1/[\s^2^(Fo^2^)+(0.0420P)^2^+0.0000P] where P==(Fo^2^+2Fc^2^)/3'
_refine_ls_weighting_scheme calc
_refine_ls_wR_factor_gt 0.0924
_refine_ls_wR_factor_ref 0.1159
_reflns_number_gt 2343
_reflns_number_total 4573
_reflns_threshold_expression >2sigma(I)
_cod_data_source_file b209369c.txt
_cod_data_source_block 2
_cod_depositor_comments
;
The following automatic conversions were performed:
'_exptl_absorpt_correction_type' value 'psi scan' changed to 'psi-scan'
according to '/home/saulius/struct/CIF-dictionaries/cif_core.dic'
dictionary named 'cif_core.dic' version 2.4.1 from 2010-06-29.

Automatic conversion script
Id: cif_fix_enum 1527 2010-12-29 10:47:43Z saulius 
;
_cod_original_sg_symbol_H-M 'P 21/n'
_cod_database_code 7103943

loop_
_symmetry_equiv_pos_as_xyz
'x, y, z'
'-x+1/2, y+1/2, -z+1/2'
'-x, -y, -z'
'x-1/2, -y-1/2, z-1/2'

loop_
_atom_site_label
_atom_site_type_symbol
_atom_site_fract_x
_atom_site_fract_y
_atom_site_fract_z
_atom_site_U_iso_or_equiv
_atom_site_adp_type
_atom_site_occupancy
_atom_site_symmetry_multiplicity
_atom_site_calc_flag
_atom_site_refinement_flags
_atom_site_disorder_assembly
_atom_site_disorder_group
Ru1 Ru 0.73379(3) 0.24009(4) 0.45264(2) 0.03473(12) Uani 1 1 d . . .
Cl1 Cl 0.73735(12) -0.00486(15) 0.40671(11) 0.0645(5) Uani 1 1 d . . .
N1 N 0.8310(3) 0.1901(5) 0.5505(3) 0.0429(10) Uani 1 1 d . . .
N2 N 0.8905(3) 0.2625(5) 0.4372(3) 0.0465(10) Uani 1 1 d . . .
C1 C 0.5695(4) 0.2697(5) 0.4260(3) 0.0443(12) Uani 1 1 d . . .
C2 C 0.5944(4) 0.3292(6) 0.5035(3) 0.0471(13) Uani 1 1 d . . .
C3 C 0.6658(4) 0.4433(6) 0.4911(3) 0.0471(14) Uani 1 1 d . . .
C4 C 0.6832(4) 0.4539(5) 0.4048(3) 0.0427(12) Uani 1 1 d . . .
C5 C 0.6252(4) 0.3452(6) 0.3662(3) 0.0441(13) Uani 1 1 d . . .
C6 C 0.4956(5) 0.1503(7) 0.4094(4) 0.0683(19) Uani 1 1 d . . .
H6A H 0.4681 0.1163 0.4599 0.102 Uiso 1 1 calc . . .
H6B H 0.5297 0.0725 0.3823 0.102 Uiso 1 1 calc . . .
H6C H 0.4414 0.1857 0.3753 0.102 Uiso 1 1 calc . . .
C7 C 0.5422(5) 0.2955(8) 0.5823(4) 0.077(2) Uani 1 1 d . . .
H7A H 0.5733 0.3500 0.6256 0.116 Uiso 1 1 calc . . .
H7B H 0.5485 0.1941 0.5938 0.116 Uiso 1 1 calc . . .
H7C H 0.4716 0.3207 0.5778 0.116 Uiso 1 1 calc . . .
C8 C 0.7052(6) 0.5467(7) 0.5531(4) 0.080(2) Uani 1 1 d . . .
H8A H 0.6846 0.5159 0.6064 0.121 Uiso 1 1 calc . . .
H8B H 0.6783 0.6412 0.5423 0.121 Uiso 1 1 calc . . .
H8C H 0.7781 0.5496 0.5508 0.121 Uiso 1 1 calc . . .
C9 C 0.7464(5) 0.5678(7) 0.3644(5) 0.073(2) Uani 1 1 d . . .
H9A H 0.7781 0.6273 0.4052 0.110 Uiso 1 1 calc . . .
H9B H 0.7036 0.6265 0.3301 0.110 Uiso 1 1 calc . . .
H9C H 0.7977 0.5225 0.3319 0.110 Uiso 1 1 calc . . .
C10 C 0.6165(5) 0.3190(8) 0.2756(4) 0.0686(18) Uani 1 1 d . . .
H10A H 0.6614 0.3832 0.2474 0.103 Uiso 1 1 calc . . .
H10B H 0.5477 0.3365 0.2580 0.103 Uiso 1 1 calc . . .
H10C H 0.6346 0.2208 0.2638 0.103 Uiso 1 1 calc . . .
C11 C 0.9144(4) 0.2122(5) 0.5099(3) 0.0434(13) Uani 1 1 d . . .
C12 C 0.8282(5) 0.1225(7) 0.6310(4) 0.0575(16) Uani 1 1 d . . .
H12 H 0.8950 0.0786 0.6407 0.069 Uiso 1 1 calc . . .
C13 C 0.8115(6) 0.2305(8) 0.6970(4) 0.083(2) Uani 1 1 d . . .
H13A H 0.8640 0.3025 0.6953 0.125 Uiso 1 1 calc . . .
H13B H 0.8133 0.1827 0.7489 0.125 Uiso 1 1 calc . . .
H13C H 0.7465 0.2758 0.6893 0.125 Uiso 1 1 calc . . .
C14 C 0.7515(6) 0.0034(8) 0.6315(5) 0.094(3) Uani 1 1 d . . .
H14A H 0.7657 -0.0631 0.5881 0.141 Uiso 1 1 calc . . .
H14B H 0.6847 0.0431 0.6239 0.141 Uiso 1 1 calc . . .
H14C H 0.7549 -0.0465 0.6827 0.141 Uiso 1 1 calc . . .
C15 C 0.9636(5) 0.2768(7) 0.3712(4) 0.0633(17) Uani 1 1 d . . .
H15 H 1.0175 0.2059 0.3817 0.076 Uiso 1 1 calc . . .
C16 C 1.0143(5) 0.4243(9) 0.3697(5) 0.093(3) Uani 1 1 d . . .
H16A H 1.0457 0.4430 0.4217 0.139 Uiso 1 1 calc . . .
H16B H 0.9642 0.4972 0.3585 0.139 Uiso 1 1 calc . . .
H16C H 1.0651 0.4260 0.3280 0.139 Uiso 1 1 calc . . .
C17 C 0.9165(7) 0.2374(10) 0.2929(5) 0.115(3) Uani 1 1 d . . .
H17A H 0.8845 0.1445 0.2977 0.172 Uiso 1 1 calc . . .
H17B H 0.9677 0.2334 0.2516 0.172 Uiso 1 1 calc . . .
H17C H 0.8664 0.3084 0.2783 0.172 Uiso 1 1 calc . . .
C18 C 1.0209(5) 0.1867(7) 0.5413(4) 0.0689(19) Uani 1 1 d . . .
H18A H 1.0688 0.2120 0.4999 0.103 Uiso 1 1 calc . . .
H18B H 1.0289 0.0866 0.5553 0.103 Uiso 1 1 calc . . .
H18C H 1.0327 0.2452 0.5888 0.103 Uiso 1 1 calc . . .

loop_
_atom_site_aniso_label
_atom_site_aniso_U_11
_atom_site_aniso_U_22
_atom_site_aniso_U_33
_atom_site_aniso_U_23
_atom_site_aniso_U_13
_atom_site_aniso_U_12
Ru1 0.03362(18) 0.0341(2) 0.03639(19) -0.0014(2) -0.00220(13) 0.0030(2)
Cl1 0.0626(10) 0.0419(8) 0.0887(12) -0.0209(8) -0.0173(8) 0.0089(7)
N1 0.046(3) 0.040(2) 0.043(3) 0.000(2) -0.008(2) 0.003(2)
N2 0.039(2) 0.050(3) 0.050(2) -0.011(3) 0.0025(18) 0.004(2)
C1 0.033(2) 0.038(3) 0.061(3) 0.002(3) -0.005(2) 0.004(2)
C2 0.041(3) 0.055(3) 0.046(3) 0.005(3) 0.008(2) 0.013(3)
C3 0.047(3) 0.040(3) 0.054(3) -0.011(3) -0.012(3) 0.012(2)
C4 0.039(3) 0.032(3) 0.057(3) 0.002(2) -0.008(3) 0.000(2)
C5 0.043(3) 0.046(3) 0.044(3) 0.005(3) -0.004(2) 0.006(2)
C6 0.052(4) 0.056(4) 0.097(5) 0.002(4) -0.017(4) -0.011(3)
C7 0.069(4) 0.101(6) 0.062(4) 0.016(4) 0.019(3) 0.031(4)
C8 0.090(5) 0.062(4) 0.088(5) -0.037(4) -0.026(4) 0.015(4)
C9 0.058(4) 0.048(4) 0.114(6) 0.020(4) 0.002(4) -0.006(3)
C10 0.070(4) 0.079(5) 0.056(4) 0.002(4) -0.012(3) 0.007(4)
C11 0.041(3) 0.036(3) 0.053(3) -0.008(2) -0.012(2) 0.006(2)
C12 0.059(4) 0.063(4) 0.051(4) 0.011(3) -0.012(3) -0.002(3)
C13 0.107(6) 0.100(6) 0.042(3) -0.001(4) -0.010(3) -0.011(5)
C14 0.113(7) 0.083(5) 0.085(6) 0.020(5) -0.002(5) -0.036(5)
C15 0.052(3) 0.070(4) 0.068(4) -0.005(3) 0.020(3) -0.007(3)
C16 0.070(5) 0.095(6) 0.114(7) 0.007(5) 0.022(5) -0.028(4)
C17 0.121(7) 0.160(9) 0.064(4) -0.039(6) 0.036(4) -0.064(7)
C18 0.043(3) 0.074(4) 0.089(5) -0.015(4) -0.022(3) 0.000(3)

loop_
_atom_type_symbol
_atom_type_description
_atom_type_scat_dispersion_real
_atom_type_scat_dispersion_imag
_atom_type_scat_source
C C 0.0033 0.0016 'International Tables Vol C Tables 4.2.6.8 and 6.1.1.4'
H H 0.0000 0.0000 'International Tables Vol C Tables 4.2.6.8 and 6.1.1.4'
N N 0.0061 0.0033 'International Tables Vol C Tables 4.2.6.8 and 6.1.1.4'
Cl Cl 0.1484 0.1585 'International Tables Vol C Tables 4.2.6.8 and 6.1.1.4'
Ru Ru -1.2594 0.8363 'International Tables Vol C Tables 4.2.6.8 and 6.1.1.4'

loop_
_geom_angle_atom_site_label_1
_geom_angle_atom_site_label_2
_geom_angle_atom_site_label_3
_geom_angle
_geom_angle_site_symmetry_1
_geom_angle_site_symmetry_3
_geom_angle_publ_flag
N2 Ru1 N1 61.23(17) . . ?
N2 Ru1 C3 110.92(19) . . ?
N1 Ru1 C3 102.58(18) . . ?
N2 Ru1 C2 147.3(2) . . ?
N1 Ru1 C2 107.39(19) . . ?
C3 Ru1 C2 38.3(2) . . ?
N2 Ru1 C1 157.60(18) . . ?
N1 Ru1 C1 139.90(19) . . ?
C3 Ru1 C1 63.18(19) . . ?
C2 Ru1 C1 37.69(19) . . ?
N2 Ru1 C5 120.47(19) . . ?
N1 Ru1 C5 165.43(18) . . ?
C3 Ru1 C5 62.9(2) . . ?
C2 Ru1 C5 62.8(2) . . ?
C1 Ru1 C5 37.13(18) . . ?
N2 Ru1 C4 99.28(18) . . ?
N1 Ru1 C4 130.11(18) . . ?
C3 Ru1 C4 38.10(19) . . ?
C2 Ru1 C4 63.2(2) . . ?
C1 Ru1 C4 62.18(19) . . ?
C5 Ru1 C4 36.88(18) . . ?
N2 Ru1 Cl1 91.95(13) . . ?
N1 Ru1 Cl1 91.09(12) . . ?
C3 Ru1 Cl1 156.90(15) . . ?
C2 Ru1 Cl1 119.87(16) . . ?
C1 Ru1 Cl1 94.40(14) . . ?
C5 Ru1 Cl1 103.14(15) . . ?
C4 Ru1 Cl1 137.55(14) . . ?
N2 Ru1 C11 30.81(17) . . ?
N1 Ru1 C11 30.52(16) . . ?
C3 Ru1 C11 111.25(18) . . ?
C2 Ru1 C11 132.63(19) . . ?
C1 Ru1 C11 169.77(19) . . ?
C5 Ru1 C11 149.92(19) . . ?
C4 Ru1 C11 119.49(17) . . ?
Cl1 Ru1 C11 89.98(11) . . ?
C11 N1 C12 123.8(5) . . ?
C11 N1 Ru1 94.8(3) . . ?
C12 N1 Ru1 140.1(4) . . ?
C11 N2 C15 123.4(5) . . ?
C11 N2 Ru1 94.8(3) . . ?
C15 N2 Ru1 139.0(4) . . ?
C5 C1 C2 108.2(5) . . ?
C5 C1 C6 125.3(5) . . ?
C2 C1 C6 126.5(5) . . ?
C5 C1 Ru1 71.8(3) . . ?
C2 C1 Ru1 69.8(3) . . ?
C6 C1 Ru1 125.2(4) . . ?
C1 C2 C3 107.8(5) . . ?
C1 C2 C7 125.9(6) . . ?
C3 C2 C7 125.6(6) . . ?
C1 C2 Ru1 72.5(3) . . ?
C3 C2 Ru1 70.7(3) . . ?
C7 C2 Ru1 129.9(4) . . ?
C2 C3 C4 107.5(5) . . ?
C2 C3 C8 127.1(6) . . ?
C4 C3 C8 125.0(6) . . ?
C2 C3 Ru1 71.0(3) . . ?
C4 C3 Ru1 72.8(3) . . ?
C8 C3 Ru1 127.7(4) . . ?
C5 C4 C3 107.7(5) . . ?
C5 C4 C9 127.0(5) . . ?
C3 C4 C9 125.2(5) . . ?
C5 C4 Ru1 71.5(3) . . ?
C3 C4 Ru1 69.1(3) . . ?
C9 C4 Ru1 127.9(4) . . ?
C4 C5 C1 108.7(5) . . ?
C4 C5 C10 126.5(5) . . ?
C1 C5 C10 124.7(5) . . ?
C4 C5 Ru1 71.6(3) . . ?
C1 C5 Ru1 71.0(3) . . ?
C10 C5 Ru1 126.9(4) . . ?
N1 C11 N2 108.8(5) . . ?
N1 C11 C18 125.7(5) . . ?
N2 C11 C18 125.5(5) . . ?
N1 C11 Ru1 54.7(3) . . ?
N2 C11 Ru1 54.4(3) . . ?
C18 C11 Ru1 176.5(4) . . ?
N1 C12 C13 112.0(5) . . ?
N1 C12 C14 110.1(5) . . ?
C13 C12 C14 112.8(6) . . ?
N2 C15 C17 110.5(5) . . ?
N2 C15 C16 112.6(6) . . ?
C17 C15 C16 113.1(7) . . ?

loop_
_geom_bond_atom_site_label_1
_geom_bond_atom_site_label_2
_geom_bond_distance
_geom_bond_site_symmetry_2
_geom_bond_publ_flag
Ru1 N2 2.088(4) . ?
Ru1 N1 2.096(4) . ?
Ru1 C3 2.178(5) . ?
Ru1 C2 2.182(5) . ?
Ru1 C1 2.217(5) . ?
Ru1 C5 2.228(5) . ?
Ru1 C4 2.228(5) . ?
Ru1 Cl1 2.3896(16) . ?
Ru1 C11 2.560(5) . ?
N1 C11 1.305(7) . ?
N1 C12 1.461(7) . ?
N2 C11 1.316(7) . ?
N2 C15 1.462(7) . ?
C1 C5 1.415(7) . ?
C1 C2 1.421(7) . ?
C1 C6 1.495(7) . ?
C2 C3 1.429(7) . ?
C2 C7 1.501(8) . ?
C3 C4 1.439(7) . ?
C3 C8 1.487(8) . ?
C4 C5 1.410(7) . ?
C4 C9 1.500(7) . ?
C5 C10 1.510(8) . ?
C11 C18 1.507(7) . ?
C12 C13 1.492(8) . ?
C12 C14 1.494(9) . ?
C15 C17 1.467(10) . ?
C15 C16 1.520(9) . ?

loop_
_geom_torsion_atom_site_label_1
_geom_torsion_atom_site_label_2
_geom_torsion_atom_site_label_3
_geom_torsion_atom_site_label_4
_geom_torsion
_geom_torsion_site_symmetry_1
_geom_torsion_site_symmetry_2
_geom_torsion_site_symmetry_3
_geom_torsion_site_symmetry_4
_geom_torsion_publ_flag
N2 Ru1 N1 C11 -3.5(3) . . . . ?
C3 Ru1 N1 C11 -110.7(3) . . . . ?
C2 Ru1 N1 C11 -150.0(3) . . . . ?
C1 Ru1 N1 C11 -173.7(3) . . . . ?
C5 Ru1 N1 C11 -104.3(8) . . . . ?
C4 Ru1 N1 C11 -80.7(4) . . . . ?
Cl1 Ru1 N1 C11 88.1(3) . . . . ?
N2 Ru1 N1 C12 -169.5(6) . . . . ?
C3 Ru1 N1 C12 83.4(6) . . . . ?
C2 Ru1 N1 C12 44.0(6) . . . . ?
C1 Ru1 N1 C12 20.3(7) . . . . ?
C5 Ru1 N1 C12 89.7(9) . . . . ?
C4 Ru1 N1 C12 113.3(6) . . . . ?
Cl1 Ru1 N1 C12 -77.9(6) . . . . ?
C11 Ru1 N1 C12 -166.0(8) . . . . ?
N1 Ru1 N2 C11 3.5(3) . . . . ?
C3 Ru1 N2 C11 96.7(3) . . . . ?
C2 Ru1 N2 C11 80.5(5) . . . . ?
C1 Ru1 N2 C11 166.8(4) . . . . ?
C5 Ru1 N2 C11 166.8(3) . . . . ?
C4 Ru1 N2 C11 134.4(3) . . . . ?
Cl1 Ru1 N2 C11 -86.7(3) . . . . ?
N1 Ru1 N2 C15 163.4(6) . . . . ?
C3 Ru1 N2 C15 -103.3(6) . . . . ?
C2 Ru1 N2 C15 -119.5(6) . . . . ?
C1 Ru1 N2 C15 -33.2(9) . . . . ?
C5 Ru1 N2 C15 -33.2(6) . . . . ?
C4 Ru1 N2 C15 -65.6(6) . . . . ?
Cl1 Ru1 N2 C15 73.3(6) . . . . ?
C11 Ru1 N2 C15 160.0(8) . . . . ?
N2 Ru1 C1 C5 0.0(6) . . . . ?
N1 Ru1 C1 C5 157.0(3) . . . . ?
C3 Ru1 C1 C5 79.8(3) . . . . ?
C2 Ru1 C1 C5 118.1(5) . . . . ?
C4 Ru1 C1 C5 36.7(3) . . . . ?
Cl1 Ru1 C1 C5 -106.0(3) . . . . ?
C11 Ru1 C1 C5 138.9(9) . . . . ?
N2 Ru1 C1 C2 -118.1(5) . . . . ?
N1 Ru1 C1 C2 38.9(4) . . . . ?
C3 Ru1 C1 C2 -38.3(3) . . . . ?
C5 Ru1 C1 C2 -118.1(5) . . . . ?
C4 Ru1 C1 C2 -81.4(3) . . . . ?
Cl1 Ru1 C1 C2 135.8(3) . . . . ?
C11 Ru1 C1 C2 20.7(11) . . . . ?
N2 Ru1 C1 C6 120.8(6) . . . . ?
N1 Ru1 C1 C6 -82.1(6) . . . . ?
C3 Ru1 C1 C6 -159.3(6) . . . . ?
C2 Ru1 C1 C6 -121.0(6) . . . . ?
C5 Ru1 C1 C6 120.8(7) . . . . ?
C4 Ru1 C1 C6 157.6(6) . . . . ?
Cl1 Ru1 C1 C6 14.8(5) . . . . ?
C11 Ru1 C1 C6 -100.3(11) . . . . ?
C5 C1 C2 C3 0.4(6) . . . . ?
C6 C1 C2 C3 -178.3(5) . . . . ?
Ru1 C1 C2 C3 62.3(4) . . . . ?
C5 C1 C2 C7 171.0(5) . . . . ?
C6 C1 C2 C7 -7.7(9) . . . . ?
Ru1 C1 C2 C7 -127.1(6) . . . . ?
C5 C1 C2 Ru1 -61.9(4) . . . . ?
C6 C1 C2 Ru1 119.4(5) . . . . ?
N2 Ru1 C2 C1 141.5(3) . . . . ?
N1 Ru1 C2 C1 -154.9(3) . . . . ?
C3 Ru1 C2 C1 116.7(5) . . . . ?
C5 Ru1 C2 C1 36.8(3) . . . . ?
C4 Ru1 C2 C1 78.3(3) . . . . ?
Cl1 Ru1 C2 C1 -53.2(3) . . . . ?
C11 Ru1 C2 C1 -175.1(3) . . . . ?
N2 Ru1 C2 C3 24.8(5) . . . . ?
N1 Ru1 C2 C3 88.4(3) . . . . ?
C1 Ru1 C2 C3 -116.7(5) . . . . ?
C5 Ru1 C2 C3 -80.0(3) . . . . ?
C4 Ru1 C2 C3 -38.4(3) . . . . ?
Cl1 Ru1 C2 C3 -169.9(3) . . . . ?
C11 Ru1 C2 C3 68.2(4) . . . . ?
N2 Ru1 C2 C7 -95.9(7) . . . . ?
N1 Ru1 C2 C7 -32.4(6) . . . . ?
C3 Ru1 C2 C7 -120.8(7) . . . . ?
C1 Ru1 C2 C7 122.5(7) . . . . ?
C5 Ru1 C2 C7 159.3(7) . . . . ?
C4 Ru1 C2 C7 -159.2(7) . . . . ?
Cl1 Ru1 C2 C7 69.3(6) . . . . ?
C11 Ru1 C2 C7 -52.6(7) . . . . ?
C1 C2 C3 C4 0.7(6) . . . . ?
C7 C2 C3 C4 -169.9(5) . . . . ?
Ru1 C2 C3 C4 64.2(4) . . . . ?
C1 C2 C3 C8 173.1(5) . . . . ?
C7 C2 C3 C8 2.4(9) . . . . ?
Ru1 C2 C3 C8 -123.5(6) . . . . ?
C1 C2 C3 Ru1 -63.5(4) . . . . ?
C7 C2 C3 Ru1 125.9(6) . . . . ?
N2 Ru1 C3 C2 -165.9(3) . . . . ?
N1 Ru1 C3 C2 -102.2(3) . . . . ?
C1 Ru1 C3 C2 37.7(3) . . . . ?
C5 Ru1 C3 C2 79.6(3) . . . . ?
C4 Ru1 C3 C2 116.0(4) . . . . ?
Cl1 Ru1 C3 C2 22.7(6) . . . . ?
C11 Ru1 C3 C2 -132.9(3) . . . . ?
N2 Ru1 C3 C4 78.0(3) . . . . ?
N1 Ru1 C3 C4 141.8(3) . . . . ?
C2 Ru1 C3 C4 -116.0(4) . . . . ?
C1 Ru1 C3 C4 -78.3(3) . . . . ?
C5 Ru1 C3 C4 -36.5(3) . . . . ?
Cl1 Ru1 C3 C4 -93.3(5) . . . . ?
C11 Ru1 C3 C4 111.1(3) . . . . ?
N2 Ru1 C3 C8 -43.3(6) . . . . ?
N1 Ru1 C3 C8 20.5(6) . . . . ?
C2 Ru1 C3 C8 122.7(7) . . . . ?
C1 Ru1 C3 C8 160.4(7) . . . . ?
C5 Ru1 C3 C8 -157.7(7) . . . . ?
C4 Ru1 C3 C8 -121.3(7) . . . . ?
Cl1 Ru1 C3 C8 145.4(5) . . . . ?
C11 Ru1 C3 C8 -10.2(6) . . . . ?
C2 C3 C4 C5 -1.6(6) . . . . ?
C8 C3 C4 C5 -174.1(5) . . . . ?
Ru1 C3 C4 C5 61.4(4) . . . . ?
C2 C3 C4 C9 174.6(5) . . . . ?
C8 C3 C4 C9 2.1(9) . . . . ?
Ru1 C3 C4 C9 -122.4(5) . . . . ?
C2 C3 C4 Ru1 -63.0(4) . . . . ?
C8 C3 C4 Ru1 124.5(6) . . . . ?
N2 Ru1 C4 C5 129.7(3) . . . . ?
N1 Ru1 C4 C5 -170.3(3) . . . . ?
C3 Ru1 C4 C5 -118.1(5) . . . . ?
C2 Ru1 C4 C5 -79.6(3) . . . . ?
C1 Ru1 C4 C5 -37.0(3) . . . . ?
Cl1 Ru1 C4 C5 26.4(4) . . . . ?
C11 Ru1 C4 C5 154.5(3) . . . . ?
N2 Ru1 C4 C3 -112.2(3) . . . . ?
N1 Ru1 C4 C3 -52.2(4) . . . . ?
C2 Ru1 C4 C3 38.5(3) . . . . ?
C1 Ru1 C4 C3 81.2(3) . . . . ?
C5 Ru1 C4 C3 118.1(5) . . . . ?
Cl1 Ru1 C4 C3 144.5(3) . . . . ?
C11 Ru1 C4 C3 -87.3(3) . . . . ?
N2 Ru1 C4 C9 6.7(6) . . . . ?
N1 Ru1 C4 C9 66.7(6) . . . . ?
C3 Ru1 C4 C9 118.9(7) . . . . ?
C2 Ru1 C4 C9 157.5(6) . . . . ?
C1 Ru1 C4 C9 -159.9(6) . . . . ?
C5 Ru1 C4 C9 -123.0(7) . . . . ?
Cl1 Ru1 C4 C9 -96.6(5) . . . . ?
C11 Ru1 C4 C9 31.6(6) . . . . ?
C3 C4 C5 C1 1.8(6) . . . . ?
C9 C4 C5 C1 -174.3(5) . . . . ?
Ru1 C4 C5 C1 61.7(4) . . . . ?
C3 C4 C5 C10 177.4(5) . . . . ?
C9 C4 C5 C10 1.3(9) . . . . ?
Ru1 C4 C5 C10 -122.8(6) . . . . ?
C3 C4 C5 Ru1 -59.8(3) . . . . ?
C9 C4 C5 Ru1 124.1(6) . . . . ?
C2 C1 C5 C4 -1.4(6) . . . . ?
C6 C1 C5 C4 177.3(5) . . . . ?
Ru1 C1 C5 C4 -62.0(4) . . . . ?
C2 C1 C5 C10 -177.1(5) . . . . ?
C6 C1 C5 C10 1.6(9) . . . . ?
Ru1 C1 C5 C10 122.3(5) . . . . ?
C2 C1 C5 Ru1 60.6(4) . . . . ?
C6 C1 C5 Ru1 -120.7(5) . . . . ?
N2 Ru1 C5 C4 -61.8(4) . . . . ?
N1 Ru1 C5 C4 30.7(9) . . . . ?
C3 Ru1 C5 C4 37.7(3) . . . . ?
C2 Ru1 C5 C4 80.9(4) . . . . ?
C1 Ru1 C5 C4 118.2(5) . . . . ?
Cl1 Ru1 C5 C4 -162.1(3) . . . . ?
C11 Ru1 C5 C4 -48.3(5) . . . . ?
N2 Ru1 C5 C1 180.0(3) . . . . ?
N1 Ru1 C5 C1 -87.5(8) . . . . ?
C3 Ru1 C5 C1 -80.5(3) . . . . ?
C2 Ru1 C5 C1 -37.3(3) . . . . ?
C4 Ru1 C5 C1 -118.2(5) . . . . ?
Cl1 Ru1 C5 C1 79.8(3) . . . . ?
C11 Ru1 C5 C1 -166.5(3) . . . . ?
N2 Ru1 C5 C10 60.4(6) . . . . ?
N1 Ru1 C5 C10 152.9(6) . . . . ?
C3 Ru1 C5 C10 159.9(6) . . . . ?
C2 Ru1 C5 C10 -156.9(6) . . . . ?
C1 Ru1 C5 C10 -119.6(6) . . . . ?
C4 Ru1 C5 C10 122.2(7) . . . . ?
Cl1 Ru1 C5 C10 -39.8(5) . . . . ?
C11 Ru1 C5 C10 73.9(6) . . . . ?
C12 N1 C11 N2 174.4(5) . . . . ?
Ru1 N1 C11 N2 5.2(4) . . . . ?
C12 N1 C11 C18 -6.5(8) . . . . ?
Ru1 N1 C11 C18 -175.7(5) . . . . ?
C12 N1 C11 Ru1 169.2(6) . . . . ?
C15 N2 C11 N1 -169.6(5) . . . . ?
Ru1 N2 C11 N1 -5.2(4) . . . . ?
C15 N2 C11 C18 11.3(9) . . . . ?
Ru1 N2 C11 C18 175.7(5) . . . . ?
C15 N2 C11 Ru1 -164.4(6) . . . . ?
N2 Ru1 C11 N1 174.0(5) . . . . ?
C3 Ru1 C11 N1 78.5(4) . . . . ?
C2 Ru1 C11 N1 40.4(4) . . . . ?
C1 Ru1 C11 N1 23.3(11) . . . . ?
C5 Ru1 C11 N1 150.9(4) . . . . ?
C4 Ru1 C11 N1 119.9(3) . . . . ?
Cl1 Ru1 C11 N1 -92.2(3) . . . . ?
N1 Ru1 C11 N2 -174.0(5) . . . . ?
C3 Ru1 C11 N2 -95.5(4) . . . . ?
C2 Ru1 C11 N2 -133.6(3) . . . . ?
C1 Ru1 C11 N2 -150.7(9) . . . . ?
C5 Ru1 C11 N2 -23.1(5) . . . . ?
C4 Ru1 C11 N2 -54.1(4) . . . . ?
Cl1 Ru1 C11 N2 93.8(3) . . . . ?
N2 Ru1 C11 C18 -89(8) . . . . ?
N1 Ru1 C11 C18 97(8) . . . . ?
C3 Ru1 C11 C18 176(8) . . . . ?
C2 Ru1 C11 C18 138(8) . . . . ?
C1 Ru1 C11 C18 121(7) . . . . ?
C5 Ru1 C11 C18 -112(8) . . . . ?
C4 Ru1 C11 C18 -143(8) . . . . ?
Cl1 Ru1 C11 C18 5(8) . . . . ?
C11 N1 C12 C13 104.0(6) . . . . ?
Ru1 N1 C12 C13 -92.8(7) . . . . ?
C11 N1 C12 C14 -129.7(6) . . . . ?
Ru1 N1 C12 C14 33.5(9) . . . . ?
C11 N2 C15 C17 141.1(7) . . . . ?
Ru1 N2 C15 C17 -14.8(10) . . . . ?
C11 N2 C15 C16 -91.4(7) . . . . ?
Ru1 N2 C15 C16 112.8(6) . . . . ?
